data_1563096
loop_
_publ_author_name
'Cai, Song Liang'
'Zheng, Sheng Run'
'Fan, Jun'
'Tan, Jing Bo'
'Xiao, Tian Tian'
'Zhang, Wei-Guang'

_publ_section_title
;
 A series of 2D lanthanide (III) coordination polymers constructed from
 2-(pyridin-3-yl)-1H-imidazole-4,5-dicarboxylate
;
_journal_issue 12
_journal_name_full 'Journal of Solid State Chemistry'
_journal_page_first 3172
_journal_page_last 3178
_journal_paper_doi 10.1016/j.jssc.2011.09.006
_journal_volume 184
_journal_year 2011
_chemical_formula_moiety 'C20 H15 N6 Nd O10, H2 O'
_chemical_formula_sum 'C20 H17 N6 Nd O11'
_chemical_formula_weight 661.64
_space_group_IT_number 14
_space_group_name_Hall '-P 2ybc'
_space_group_name_H-M_alt 'P 1 21/c 1'
_symmetry_cell_setting monoclinic
_symmetry_space_group_name_Hall '-P 2ybc'
_symmetry_space_group_name_H-M 'P 1 21/c 1'
_atom_sites_solution_hydrogens geom
_atom_sites_solution_primary direct
_atom_sites_solution_secondary difmap
_cell_angle_alpha 90.00
_cell_angle_beta 104.100(2)
_cell_angle_gamma 90.00
_cell_formula_units_Z 4
_cell_length_a 14.588(2)
_cell_length_b 13.057(2)
_cell_length_c 11.8612(19)
_cell_measurement_reflns_used 2670
_cell_measurement_temperature 298(2)
_cell_measurement_theta_max 24.33
_cell_measurement_theta_min 2.36
_cell_volume 2191.2(6)
_computing_cell_refinement 'Bruker SMART'
_computing_data_collection 'Bruker SMART'
_computing_data_reduction 'Bruker SAINT'
_computing_molecular_graphics 'Bruker SHELXTL'
_computing_publication_material 'Bruker SHELXTL'
_computing_structure_refinement 'SHELXL-97 (Sheldrick, 1997)'
_computing_structure_solution 'SHELXS-97 (Sheldrick, 1990)'
_diffrn_ambient_temperature 298(2)
_diffrn_measured_fraction_theta_full 0.998
_diffrn_measured_fraction_theta_max 0.998
_diffrn_measurement_device_type 'CCD area detector'
_diffrn_measurement_method 'phi and omega scans'
_diffrn_radiation_monochromator graphite
_diffrn_radiation_source 'fine-focus sealed tube'
_diffrn_radiation_type MoK\a
_diffrn_radiation_wavelength 0.71073
_diffrn_reflns_av_R_equivalents 0.0469
_diffrn_reflns_av_sigmaI/netI 0.0540
_diffrn_reflns_limit_h_max 17
_diffrn_reflns_limit_h_min -17
_diffrn_reflns_limit_k_max 15
_diffrn_reflns_limit_k_min -15
_diffrn_reflns_limit_l_max 13
_diffrn_reflns_limit_l_min -14
_diffrn_reflns_number 11219
_diffrn_reflns_theta_full 25.25
_diffrn_reflns_theta_max 25.25
_diffrn_reflns_theta_min 1.44
_diffrn_standards_decay_% none
_exptl_absorpt_coefficient_mu 2.449
_exptl_absorpt_correction_T_max 0.5796
_exptl_absorpt_correction_T_min 0.5270
_exptl_absorpt_correction_type multi-scan
_exptl_absorpt_process_details 'Higashi, T. (1995)'
_exptl_crystal_colour pale-yellow
_exptl_crystal_density_diffrn 2.006
_exptl_crystal_density_method 'not measured'
_exptl_crystal_description block
_exptl_crystal_F_000 1308
_exptl_crystal_size_max 0.30
_exptl_crystal_size_mid 0.28
_exptl_crystal_size_min 0.25
_refine_diff_density_max 0.617
_refine_diff_density_min -0.790
_refine_diff_density_rms 0.116
_refine_ls_extinction_method none
_refine_ls_goodness_of_fit_ref 1.056
_refine_ls_hydrogen_treatment mixed
_refine_ls_matrix_type full
_refine_ls_number_parameters 352
_refine_ls_number_reflns 3973
_refine_ls_number_restraints 0
_refine_ls_restrained_S_all 1.056
_refine_ls_R_factor_all 0.0436
_refine_ls_R_factor_gt 0.0321
_refine_ls_shift/su_max 0.001
_refine_ls_shift/su_mean 0.000
_refine_ls_structure_factor_coef Fsqd
_refine_ls_weighting_details 'calc w=1/[\s^2^(Fo^2^)+(0.0283P)^2^+0.0000P] where P=(Fo^2^+2Fc^2^)/3'
_refine_ls_weighting_scheme calc
_refine_ls_wR_factor_gt 0.0681
_refine_ls_wR_factor_ref 0.0739
_reflns_number_gt 3193
_reflns_number_total 3973
_reflns_threshold_expression >2sigma(I)
_cod_data_source_file JSSC-2011-184-3172.cif
_cod_data_source_block 1
_cod_depositor_comments
;
The following automatic conversions were performed:

data item '_symmetry_cell_setting' value 'Monoclinic' was changed to
'monoclinic' in accordance with the built-in table derived from the
CIF Core dictionary named 'cif_core.dic' version 2.4.5 last updated
on 2014-11-21.

Automatic conversion script
Id: cif_fix_values 8369 2020-08-20 11:38:08Z andrius 
;
_cod_original_cell_volume 2191.1(6)
_cod_original_sg_symbol_Hall '-P 2ybc  '
_cod_original_sg_symbol_H-M 'P2(1)/c  '
_cod_database_code 1563096

loop_
_symmetry_equiv_pos_as_xyz
'x, y, z'
'-x, y+1/2, -z+1/2'
'-x, -y, -z'
'x, -y-1/2, z-1/2'

loop_
_atom_site_label
_atom_site_type_symbol
_atom_site_fract_x
_atom_site_fract_y
_atom_site_fract_z
_atom_site_U_iso_or_equiv
_atom_site_adp_type
_atom_site_occupancy
_atom_site_symmetry_multiplicity
_atom_site_calc_flag
_atom_site_refinement_flags
_atom_site_disorder_assembly
_atom_site_disorder_group
Nd1 Nd 0.655373(16) 0.142329(17) 0.58332(2) 0.01896(9) Uani 1 1 d . . .
O1 O 0.67802(19) 0.1917(2) 0.7866(2) 0.0214(7) Uani 1 1 d . . .
O3 O 0.5645(2) 0.4593(2) 0.9320(3) 0.0259(7) Uani 1 1 d . . .
O2 O 0.6093(2) 0.2442(2) 0.9235(2) 0.0236(7) Uani 1 1 d . . .
O7 O 1.0205(2) 0.1155(3) 0.3360(3) 0.0374(9) Uani 1 1 d . . .
H7 H 0.9637 0.1147 0.3323 0.056 Uiso 1 1 calc R . .
O4 O 0.4397(2) 0.5355(2) 0.8174(2) 0.0254(7) Uani 1 1 d . . .
O2W O 0.7462(2) 0.3066(2) 0.6215(3) 0.0374(9) Uani 1 1 d . . .
H2WA H 0.7327 0.3530 0.5688 0.045 Uiso 1 1 d R . .
H2WB H 0.7669 0.3371 0.6872 0.045 Uiso 1 1 d R . .
N1 N 0.5248(2) 0.2691(3) 0.6220(3) 0.0216(8) Uani 1 1 d . . .
O5 O 0.7555(2) 0.1104(2) 0.4494(3) 0.0328(8) Uani 1 1 d . . .
O8 O 1.1534(2) 0.1214(3) 0.4741(3) 0.0428(9) Uani 1 1 d . . .
O1W O 0.7480(2) -0.0060(3) 0.6745(3) 0.0426(9) Uani 1 1 d . . .
H1WB H 0.7370 -0.0642 0.7036 0.051 Uiso 1 1 d R . .
H1WA H 0.7916 -0.0163 0.6383 0.051 Uiso 1 1 d R . .
O6 O 0.8513(2) 0.1084(3) 0.3306(3) 0.0370(9) Uani 1 1 d . . .
C4 C 0.5026(3) 0.4686(3) 0.8381(4) 0.0188(9) Uani 1 1 d . . .
N2 N 0.4456(3) 0.4107(3) 0.6343(3) 0.0207(8) Uani 1 1 d . . .
C3 C 0.5031(3) 0.3949(3) 0.7425(4) 0.0189(9) Uani 1 1 d . . .
C17 C 0.9473(4) 0.1394(3) 0.8987(4) 0.0328(12) Uani 1 1 d . . .
H17 H 0.8849 0.1510 0.8590 0.039 Uiso 1 1 calc R . .
C5 C 0.4591(3) 0.3333(3) 0.5650(4) 0.0209(10) Uani 1 1 d . . .
C12 C 0.9180(3) 0.1220(3) 0.5324(4) 0.0231(10) Uani 1 1 d . . .
C18 C 0.9719(4) 0.1349(3) 1.0190(5) 0.0372(13) Uani 1 1 d . . .
H18 H 0.9268 0.1449 1.0616 0.045 Uiso 1 1 calc R . .
C11 C 0.8353(3) 0.1130(4) 0.4313(4) 0.0277(11) Uani 1 1 d . . .
C16 C 1.0159(3) 0.1264(3) 0.8387(4) 0.0267(11) Uani 1 1 d . . .
N3 N 0.3211(3) 0.2009(3) 0.3008(4) 0.0347(10) Uani 1 1 d . . .
C8 C 0.3274(3) 0.3771(4) 0.2550(4) 0.0332(12) Uani 1 1 d . . .
H8 H 0.3111 0.4288 0.1998 0.040 Uiso 1 1 calc R . .
C13 C 1.0123(3) 0.1228(3) 0.5329(4) 0.0236(10) Uani 1 1 d . . .
C15 C 0.9926(3) 0.1279(3) 0.7117(4) 0.0300(11) Uani 1 1 d . . .
C6 C 0.4039(3) 0.3194(3) 0.4454(4) 0.0234(10) Uani 1 1 d . . .
C10 C 0.3726(3) 0.2225(4) 0.4080(4) 0.0306(11) Uani 1 1 d . . .
H10 H 0.3882 0.1688 0.4607 0.037 Uiso 1 1 calc R . .
C14 C 1.0676(3) 0.1201(3) 0.4452(4) 0.0284(11) Uani 1 1 d . . .
C19 C 1.0651(4) 0.1154(4) 1.0741(5) 0.0418(14) Uani 1 1 d . . .
H19 H 1.0815 0.1116 1.1548 0.050 Uiso 1 1 calc R . .
C9 C 0.3009(3) 0.2777(4) 0.2270(4) 0.0360(13) Uani 1 1 d . . .
H9 H 0.2666 0.2638 0.1516 0.043 Uiso 1 1 calc R . .
C7 C 0.3788(3) 0.3993(4) 0.3665(4) 0.0317(12) Uani 1 1 d . . .
H7A H 0.3963 0.4664 0.3882 0.038 Uiso 1 1 calc R . .
N6 N 1.1324(3) 0.1018(3) 1.0181(4) 0.0430(11) Uani 1 1 d . . .
N5 N 1.0580(3) 0.1262(3) 0.6472(4) 0.0272(9) Uani 1 1 d . . .
N4 N 0.9063(3) 0.1260(3) 0.6438(3) 0.0285(9) Uani 1 1 d . . .
C1 C 0.6193(3) 0.2444(3) 0.8226(3) 0.0173(9) Uani 1 1 d . . .
C2 C 0.5510(3) 0.3066(3) 0.7337(3) 0.0177(9) Uani 1 1 d . . .
C20 C 1.1073(4) 0.1067(4) 0.9020(4) 0.0389(13) Uani 1 1 d . . .
H20 H 1.1537 0.0963 0.8616 0.047 Uiso 1 1 calc R . .
O3W O 0.7127(2) 0.0354(2) 0.9483(3) 0.0324(8) Uani 1 1 d . . .
H3WB H 0.7585 -0.0037 0.9421 0.049 Uiso 1 1 d R . .
H3WA H 0.7032 0.0774 0.8911 0.049 Uiso 1 1 d R . .
H2 H 0.399(3) 0.458(3) 0.614(4) 0.018(12) Uiso 1 1 d . . .
H5 H 1.116(4) 0.127(3) 0.672(4) 0.036(15) Uiso 1 1 d . . .

loop_
_atom_site_aniso_label
_atom_site_aniso_U_11
_atom_site_aniso_U_22
_atom_site_aniso_U_33
_atom_site_aniso_U_23
_atom_site_aniso_U_13
_atom_site_aniso_U_12
Nd1 0.02409(14) 0.02126(14) 0.01142(14) -0.00049(10) 0.00414(10) -0.00129(10)
O1 0.0243(16) 0.0226(16) 0.0153(16) 0.0000(13) 0.0007(13) 0.0021(13)
O3 0.0287(17) 0.0292(17) 0.0163(17) -0.0014(13) -0.0012(14) 0.0033(14)
O2 0.0356(18) 0.0245(16) 0.0110(16) 0.0010(13) 0.0060(14) 0.0007(14)
O7 0.0319(19) 0.055(2) 0.029(2) -0.0004(17) 0.0136(17) 0.0067(18)
O4 0.0273(17) 0.0316(17) 0.0161(17) -0.0002(13) 0.0030(14) 0.0127(14)
O2W 0.052(2) 0.0340(19) 0.0197(19) 0.0046(15) -0.0032(17) -0.0116(17)
N1 0.026(2) 0.025(2) 0.012(2) 0.0012(15) 0.0008(16) 0.0022(16)
O5 0.0229(17) 0.044(2) 0.031(2) 0.0023(15) 0.0067(16) 0.0066(15)
O8 0.028(2) 0.060(2) 0.044(2) -0.0042(18) 0.0166(18) -0.0006(17)
O1W 0.035(2) 0.045(2) 0.054(3) 0.0185(18) 0.0224(19) 0.0098(16)
O6 0.0297(18) 0.060(2) 0.022(2) 0.0026(16) 0.0066(16) 0.0103(16)
C4 0.022(2) 0.020(2) 0.016(2) 0.0030(18) 0.007(2) -0.0003(19)
N2 0.025(2) 0.025(2) 0.0119(19) -0.0011(16) 0.0031(16) 0.0039(17)
C3 0.020(2) 0.023(2) 0.012(2) 0.0009(18) -0.0002(18) -0.0006(18)
C17 0.036(3) 0.033(3) 0.028(3) -0.002(2) 0.004(2) 0.003(2)
C5 0.025(2) 0.024(2) 0.013(2) -0.0005(18) 0.003(2) 0.0019(19)
C12 0.026(2) 0.024(2) 0.021(3) 0.0006(19) 0.010(2) 0.0009(19)
C18 0.055(3) 0.030(3) 0.033(3) -0.002(2) 0.024(3) 0.004(2)
C11 0.026(3) 0.032(3) 0.026(3) 0.001(2) 0.008(2) 0.006(2)
C16 0.031(3) 0.022(2) 0.027(3) 0.002(2) 0.008(2) -0.002(2)
N3 0.036(2) 0.038(2) 0.026(2) -0.007(2) 0.000(2) 0.004(2)
C8 0.029(3) 0.049(3) 0.019(3) 0.011(2) 0.002(2) 0.005(2)
C13 0.027(2) 0.023(2) 0.020(3) 0.0009(19) 0.005(2) 0.0013(19)
C15 0.033(3) 0.030(3) 0.027(3) 0.000(2) 0.007(2) 0.000(2)
C6 0.017(2) 0.036(3) 0.015(2) -0.005(2) -0.0003(19) 0.003(2)
C10 0.035(3) 0.035(3) 0.020(3) -0.002(2) 0.002(2) 0.003(2)
C14 0.032(3) 0.027(3) 0.029(3) 0.001(2) 0.013(2) 0.006(2)
C19 0.060(4) 0.038(3) 0.027(3) 0.002(2) 0.010(3) 0.004(3)
C9 0.031(3) 0.053(3) 0.020(3) -0.004(2) -0.002(2) 0.004(2)
C7 0.033(3) 0.032(3) 0.028(3) 0.006(2) 0.004(2) -0.005(2)
N6 0.042(3) 0.055(3) 0.028(3) 0.003(2) 0.000(2) 0.003(2)
N5 0.019(2) 0.033(2) 0.028(2) -0.0010(17) 0.0026(19) -0.0018(18)
N4 0.030(2) 0.035(2) 0.022(2) -0.0006(17) 0.0091(19) 0.0010(17)
C1 0.022(2) 0.018(2) 0.010(2) -0.0023(17) 0.0003(19) -0.0033(18)
C2 0.021(2) 0.023(2) 0.011(2) 0.0007(18) 0.0051(18) 0.0010(18)
C20 0.042(3) 0.047(3) 0.028(3) 0.005(2) 0.010(3) 0.005(3)
O3W 0.0343(19) 0.0310(18) 0.028(2) 0.0046(14) 0.0010(16) 0.0027(15)

loop_
_atom_type_symbol
_atom_type_description
_atom_type_scat_dispersion_real
_atom_type_scat_dispersion_imag
_atom_type_scat_source
C C 0.0033 0.0016 'International Tables Vol C Tables 4.2.6.8 and 6.1.1.4'
H H 0.0000 0.0000 'International Tables Vol C Tables 4.2.6.8 and 6.1.1.4'
N N 0.0061 0.0033 'International Tables Vol C Tables 4.2.6.8 and 6.1.1.4'
O O 0.0106 0.0060 'International Tables Vol C Tables 4.2.6.8 and 6.1.1.4'
Nd Nd -0.1943 3.0179 'International Tables Vol C Tables 4.2.6.8 and 6.1.1.4'

loop_
_geom_angle_atom_site_label_1
_geom_angle_atom_site_label_2
_geom_angle_atom_site_label_3
_geom_angle
_geom_angle_site_symmetry_1
_geom_angle_site_symmetry_3
O3 Nd1 O2 75.27(10) 4_565 4_565
O3 Nd1 O1 144.61(10) 4_565 .
O2 Nd1 O1 124.70(9) 4_565 .
O3 Nd1 O5 73.96(11) 4_565 .
O2 Nd1 O5 71.61(10) 4_565 .
O1 Nd1 O5 136.87(10) . .
O3 Nd1 O1W 92.20(11) 4_565 .
O2 Nd1 O1W 149.70(11) 4_565 .
O1 Nd1 O1W 81.10(11) . .
O5 Nd1 O1W 78.47(11) . .
O3 Nd1 O4 76.57(10) 4_565 2_646
O2 Nd1 O4 130.84(10) 4_565 2_646
O1 Nd1 O4 68.47(10) . 2_646
O5 Nd1 O4 135.32(10) . 2_646
O1W Nd1 O4 69.85(10) . 2_646
O3 Nd1 O2W 142.45(10) 4_565 .
O2 Nd1 O2W 69.14(10) 4_565 .
O1 Nd1 O2W 69.93(10) . .
O5 Nd1 O2W 83.67(11) . .
O1W Nd1 O2W 112.71(11) . .
O4 Nd1 O2W 137.26(10) 2_646 .
O3 Nd1 N1 100.87(10) 4_565 .
O2 Nd1 N1 70.86(10) 4_565 .
O1 Nd1 N1 66.00(10) . .
O5 Nd1 N1 142.14(10) . .
O1W Nd1 N1 139.32(11) . .
O4 Nd1 N1 76.00(10) 2_646 .
O2W Nd1 N1 78.72(11) . .
C1 O1 Nd1 122.9(2) . .
C4 O3 Nd1 151.2(3) . 4_566
C1 O2 Nd1 133.9(3) . 4_566
C14 O7 H7 109.5 . .
C4 O4 Nd1 140.9(3) . 2_656
Nd1 O2W H2WA 117.1 . .
Nd1 O2W H2WB 127.8 . .
H2WA O2W H2WB 107.5 . .
C5 N1 C2 105.2(3) . .
C5 N1 Nd1 140.1(3) . .
C2 N1 Nd1 110.3(2) . .
C11 O5 Nd1 147.9(3) . .
Nd1 O1W H1WB 137.1 . .
Nd1 O1W H1WA 107.3 . .
H1WB O1W H1WA 107.1 . .
O4 C4 O3 125.3(4) . .
O4 C4 C3 116.2(4) . .
O3 C4 C3 118.5(4) . .
C5 N2 C3 108.2(4) . .
C5 N2 H2 124(3) . .
C3 N2 H2 127(3) . .
C2 C3 N2 105.3(4) . .
C2 C3 C4 134.5(4) . .
N2 C3 C4 120.2(4) . .
C16 C17 C18 119.4(5) . .
C16 C17 H17 120.3 . .
C18 C17 H17 120.3 . .
N1 C5 N2 110.9(4) . .
N1 C5 C6 125.1(4) . .
N2 C5 C6 123.9(4) . .
N4 C12 C13 110.7(4) . .
N4 C12 C11 120.9(4) . .
C13 C12 C11 128.3(4) . .
C19 C18 C17 118.2(5) . .
C19 C18 H18 120.9 . .
C17 C18 H18 120.9 . .
O5 C11 O6 123.9(4) . .
O5 C11 C12 118.5(4) . .
O6 C11 C12 117.6(4) . .
C17 C16 C20 117.9(5) . .
C17 C16 C15 121.1(4) . .
C20 C16 C15 120.9(5) . .
C9 N3 C10 116.9(4) . .
C9 C8 C7 119.0(4) . .
C9 C8 H8 120.5 . .
C7 C8 H8 120.5 . .
N5 C13 C12 104.6(4) . .
N5 C13 C14 119.3(4) . .
C12 C13 C14 136.1(4) . .
N4 C15 N5 110.6(4) . .
N4 C15 C16 125.2(5) . .
N5 C15 C16 124.1(4) . .
C10 C6 C7 117.3(4) . .
C10 C6 C5 119.1(4) . .
C7 C6 C5 123.5(4) . .
N3 C10 C6 124.3(4) . .
N3 C10 H10 117.8 . .
C6 C10 H10 117.8 . .
O8 C14 O7 122.4(5) . .
O8 C14 C13 120.5(5) . .
O7 C14 C13 117.2(4) . .
N6 C19 C18 123.6(5) . .
N6 C19 H19 118.2 . .
C18 C19 H19 118.2 . .
N3 C9 C8 123.8(4) . .
N3 C9 H9 118.1 . .
C8 C9 H9 118.1 . .
C8 C7 C6 118.6(4) . .
C8 C7 H7A 120.7 . .
C6 C7 H7A 120.7 . .
C19 N6 C20 117.3(5) . .
C13 N5 C15 108.8(4) . .
C13 N5 H5 124(4) . .
C15 N5 H5 127(4) . .
C15 N4 C12 105.3(4) . .
O2 C1 O1 125.4(4) . .
O2 C1 C2 117.6(4) . .
O1 C1 C2 116.8(4) . .
C3 C2 N1 110.3(3) . .
C3 C2 C1 131.9(4) . .
N1 C2 C1 117.7(4) . .
N6 C20 C16 123.6(5) . .
N6 C20 H20 118.2 . .
C16 C20 H20 118.2 . .
H3WB O3W H3WA 107.0 . .

loop_
_geom_bond_atom_site_label_1
_geom_bond_atom_site_label_2
_geom_bond_distance
_geom_bond_site_symmetry_2
Nd1 O3 2.362(3) 4_565
Nd1 O2 2.370(3) 4_565
Nd1 O1 2.439(3) .
Nd1 O5 2.442(3) .
Nd1 O1W 2.457(3) .
Nd1 O4 2.461(3) 2_646
Nd1 O2W 2.504(3) .
Nd1 N1 2.646(3) .
O1 C1 1.252(5) .
O3 C4 1.258(4) .
O3 Nd1 2.362(3) 4_566
O2 C1 1.241(5) .
O2 Nd1 2.370(3) 4_566
O7 C14 1.311(5) .
O7 H7 0.8200 .
O4 C4 1.247(5) .
O4 Nd1 2.461(3) 2_656
O2W H2WA 0.8578 .
O2W H2WB 0.8620 .
N1 C5 1.329(5) .
N1 C2 1.376(5) .
O5 C11 1.234(5) .
O8 C14 1.215(5) .
O1W H1WB 0.8646 .
O1W H1WA 0.8606 .
O6 C11 1.274(5) .
C4 C3 1.488(6) .
N2 C5 1.347(5) .
N2 C3 1.367(5) .
N2 H2 0.90(4) .
C3 C2 1.365(6) .
C17 C16 1.373(7) .
C17 C18 1.385(7) .
C17 H17 0.9300 .
C5 C6 1.461(6) .
C12 N4 1.374(6) .
C12 C13 1.375(6) .
C12 C11 1.483(6) .
C18 C19 1.382(7) .
C18 H18 0.9300 .
C16 C20 1.385(6) .
C16 C15 1.461(7) .
N3 C9 1.317(6) .
N3 C10 1.340(5) .
C8 C9 1.372(6) .
C8 C7 1.383(6) .
C8 H8 0.9300 .
C13 N5 1.358(6) .
C13 C14 1.465(7) .
C15 N4 1.319(6) .
C15 N5 1.360(6) .
C6 C10 1.381(6) .
C6 C7 1.391(6) .
C10 H10 0.9300 .
C19 N6 1.324(7) .
C19 H19 0.9300 .
C9 H9 0.9300 .
C7 H7A 0.9300 .
N6 C20 1.337(6) .
N5 H5 0.83(5) .
C1 C2 1.501(5) .
C20 H20 0.9300 .
O3W H3WB 0.8577 .
O3W H3WA 0.8571 .

loop_
_geom_torsion_atom_site_label_1
_geom_torsion_atom_site_label_2
_geom_torsion_atom_site_label_3
_geom_torsion_atom_site_label_4
_geom_torsion
_geom_torsion_site_symmetry_1
_geom_torsion_site_symmetry_2
_geom_torsion_site_symmetry_3
_geom_torsion_site_symmetry_4
O3 Nd1 O1 C1 -68.4(4) 4_565 . . .
O2 Nd1 O1 C1 47.7(3) 4_565 . . .
O5 Nd1 O1 C1 148.0(3) . . . .
O1W Nd1 O1 C1 -149.6(3) . . . .
O4 Nd1 O1 C1 -77.8(3) 2_646 . . .
O2W Nd1 O1 C1 92.2(3) . . . .
N1 Nd1 O1 C1 5.9(3) . . . .
O3 Nd1 N1 C5 -53.0(4) 4_565 . . .
O2 Nd1 N1 C5 17.0(4) 4_565 . . .
O1 Nd1 N1 C5 161.6(5) . . . .
O5 Nd1 N1 C5 24.8(5) . . . .
O1W Nd1 N1 C5 -159.5(4) . . . .
O4 Nd1 N1 C5 -126.1(4) 2_646 . . .
O2W Nd1 N1 C5 88.7(4) . . . .
O3 Nd1 N1 C2 155.6(3) 4_565 . . .
O2 Nd1 N1 C2 -134.4(3) 4_565 . . .
O1 Nd1 N1 C2 10.2(3) . . . .
O5 Nd1 N1 C2 -126.6(3) . . . .
O1W Nd1 N1 C2 49.1(3) . . . .
O4 Nd1 N1 C2 82.5(3) 2_646 . . .
O2W Nd1 N1 C2 -62.7(3) . . . .
O3 Nd1 O5 C11 -166.3(6) 4_565 . . .
O2 Nd1 O5 C11 114.3(6) 4_565 . . .
O1 Nd1 O5 C11 -7.2(6) . . . .
O1W Nd1 O5 C11 -70.6(6) . . . .
O4 Nd1 O5 C11 -115.6(6) 2_646 . . .
O2W Nd1 O5 C11 44.2(6) . . . .
N1 Nd1 O5 C11 106.6(6) . . . .
Nd1 O4 C4 O3 -28.9(7) 2_656 . . .
Nd1 O4 C4 C3 151.3(3) 2_656 . . .
Nd1 O3 C4 O4 136.9(5) 4_566 . . .
Nd1 O3 C4 C3 -43.4(8) 4_566 . . .
C5 N2 C3 C2 0.6(5) . . . .
C5 N2 C3 C4 -179.5(4) . . . .
O4 C4 C3 C2 -171.3(5) . . . .
O3 C4 C3 C2 8.9(7) . . . .
O4 C4 C3 N2 8.8(6) . . . .
O3 C4 C3 N2 -171.0(4) . . . .
C2 N1 C5 N2 2.3(5) . . . .
Nd1 N1 C5 N2 -150.0(3) . . . .
C2 N1 C5 C6 -174.0(4) . . . .
Nd1 N1 C5 C6 33.7(7) . . . .
C3 N2 C5 N1 -1.8(5) . . . .
C3 N2 C5 C6 174.5(4) . . . .
C16 C17 C18 C19 -1.3(7) . . . .
Nd1 O5 C11 O6 -162.9(4) . . . .
Nd1 O5 C11 C12 17.1(8) . . . .
N4 C12 C11 O5 0.8(6) . . . .
C13 C12 C11 O5 177.7(4) . . . .
N4 C12 C11 O6 -179.1(4) . . . .
C13 C12 C11 O6 -2.3(7) . . . .
C18 C17 C16 C20 1.6(7) . . . .
C18 C17 C16 C15 178.4(4) . . . .
N4 C12 C13 N5 0.7(5) . . . .
C11 C12 C13 N5 -176.4(4) . . . .
N4 C12 C13 C14 -180.0(4) . . . .
C11 C12 C13 C14 2.9(8) . . . .
C17 C16 C15 N4 -10.6(7) . . . .
C20 C16 C15 N4 166.1(4) . . . .
C17 C16 C15 N5 172.9(4) . . . .
C20 C16 C15 N5 -10.4(7) . . . .
N1 C5 C6 C10 39.3(7) . . . .
N2 C5 C6 C10 -136.5(5) . . . .
N1 C5 C6 C7 -142.1(5) . . . .
N2 C5 C6 C7 42.1(7) . . . .
C9 N3 C10 C6 0.9(7) . . . .
C7 C6 C10 N3 1.0(7) . . . .
C5 C6 C10 N3 179.6(4) . . . .
N5 C13 C14 O8 -0.4(6) . . . .
C12 C13 C14 O8 -179.7(5) . . . .
N5 C13 C14 O7 179.2(4) . . . .
C12 C13 C14 O7 -0.1(7) . . . .
C17 C18 C19 N6 0.8(7) . . . .
C10 N3 C9 C8 -1.6(7) . . . .
C7 C8 C9 N3 0.3(8) . . . .
C9 C8 C7 C6 1.7(7) . . . .
C10 C6 C7 C8 -2.2(7) . . . .
C5 C6 C7 C8 179.2(4) . . . .
C18 C19 N6 C20 -0.5(8) . . . .
C12 C13 N5 C15 -0.3(5) . . . .
C14 C13 N5 C15 -179.8(4) . . . .
N4 C15 N5 C13 -0.1(5) . . . .
C16 C15 N5 C13 176.8(4) . . . .
N5 C15 N4 C12 0.6(5) . . . .
C16 C15 N4 C12 -176.3(4) . . . .
C13 C12 N4 C15 -0.8(5) . . . .
C11 C12 N4 C15 176.6(4) . . . .
Nd1 O2 C1 O1 102.8(4) 4_566 . . .
Nd1 O2 C1 C2 -82.1(5) 4_566 . . .
Nd1 O1 C1 O2 154.8(3) . . . .
Nd1 O1 C1 C2 -20.4(5) . . . .
N2 C3 C2 N1 0.8(5) . . . .
C4 C3 C2 N1 -179.1(4) . . . .
N2 C3 C2 C1 -175.3(4) . . . .
C4 C3 C2 C1 4.8(8) . . . .
C5 N1 C2 C3 -1.9(5) . . . .
Nd1 N1 C2 C3 159.6(3) . . . .
C5 N1 C2 C1 174.9(4) . . . .
Nd1 N1 C2 C1 -23.7(4) . . . .
O2 C1 C2 C3 30.9(7) . . . .
O1 C1 C2 C3 -153.5(4) . . . .
O2 C1 C2 N1 -145.0(4) . . . .
O1 C1 C2 N1 30.6(5) . . . .
C19 N6 C20 C16 0.9(8) . . . .
C17 C16 C20 N6 -1.5(7) . . . .
C15 C16 C20 N6 -178.3(5) . . . .
